data_4346075
loop_
_publ_author_name
'Krytchankou, Ilya S.'
'Koshevoy, Igor O.'
'Gurzhiy, Vladislav V.'
'Pomogaev, Vladimir A.'
'Tunik, Sergey P.'

_publ_section_title
;
 Luminescence Solvato- and Vapochromism of Alkynyl-Phosphine Copper
 Clusters.
;
_journal_issue 17
_journal_name_full 'Inorganic chemistry'
_journal_page_first 8288
_journal_page_last 8297
_journal_paper_doi 10.1021/acs.inorgchem.5b00239
_journal_volume 54
_journal_year 2015
_chemical_formula_moiety 'C110 H88 Cu6 N2 P6, 2(F6 P), 2(C2 H3 N)'
_chemical_formula_sum 'C114 H94 Cu6 F12 N4 P8'
_chemical_formula_weight 2376.93
_space_group_crystal_system monoclinic
_space_group_IT_number 14
_space_group_name_Hall '-P 2ybc'
_space_group_name_H-M_alt 'P 1 21/c 1'
_atom_sites_solution_hydrogens geom
_audit_creation_method SHELXL-2014/6
_cell_angle_alpha 90
_cell_angle_beta 97.2910(10)
_cell_angle_gamma 90
_cell_formula_units_Z 2
_cell_length_a 14.2002(9)
_cell_length_b 16.4108(11)
_cell_length_c 23.8156(15)
_cell_measurement_reflns_used 9011
_cell_measurement_temperature 120(2)
_cell_measurement_theta_max 34.96
_cell_measurement_theta_min 2.44
_cell_volume 5505.0(6)
_computing_cell_refinement 'SAINT (Bruker AXS, 2009)'
_computing_data_collection 'APEX2 (Bruker AXS, 2010)'
_computing_data_reduction 'SAINT (Bruker AXS, 2009)'
_computing_molecular_graphics 'Diamond v.3.2g (Brandenburg, 2011)'
_computing_publication_material 'SHELXL-2014 (Sheldrick, 2014)'
_computing_structure_refinement 'SHELXL-2014/6 (Sheldrick, 2014)'
_computing_structure_solution 'SHELXS-2013 (Sheldrick, 2013)'
_diffrn_ambient_temperature 120(2)
_diffrn_detector_area_resol_mean 16
_diffrn_measured_fraction_theta_full 0.997
_diffrn_measured_fraction_theta_max 0.998
_diffrn_measurement_device '62mm x 62mm CCD camera on \k-goniostat'
_diffrn_measurement_device_type 'Bruker KAPPA APEX II DUO CCD'
_diffrn_measurement_method '\f scans and \w scans with \k offset'
_diffrn_radiation_monochromator 'curved graphite crystal'
_diffrn_radiation_source 'fine-focus sealed tube'
_diffrn_radiation_type MoK\a
_diffrn_radiation_wavelength 0.71073
_diffrn_reflns_av_R_equivalents 0.0238
_diffrn_reflns_av_unetI/netI 0.0154
_diffrn_reflns_Laue_measured_fraction_full 0.997
_diffrn_reflns_Laue_measured_fraction_max 0.998
_diffrn_reflns_limit_h_max 19
_diffrn_reflns_limit_h_min -19
_diffrn_reflns_limit_k_max 22
_diffrn_reflns_limit_k_min -22
_diffrn_reflns_limit_l_max 32
_diffrn_reflns_limit_l_min -32
_diffrn_reflns_number 98113
_diffrn_reflns_point_group_measured_fraction_full 0.997
_diffrn_reflns_point_group_measured_fraction_max 0.998
_diffrn_reflns_theta_full 25.242
_diffrn_reflns_theta_max 28.999
_diffrn_reflns_theta_min 1.724
_exptl_absorpt_coefficient_mu 1.323
_exptl_absorpt_correction_T_max 0.877
_exptl_absorpt_correction_T_min 0.858
_exptl_absorpt_correction_type numerical
_exptl_absorpt_process_details 'SADABS (Sheldrick, 2008)'
_exptl_crystal_colour yellow
_exptl_crystal_density_diffrn 1.434
_exptl_crystal_description block
_exptl_crystal_F_000 2416
_exptl_crystal_size_max 0.119
_exptl_crystal_size_mid 0.108
_exptl_crystal_size_min 0.102
_refine_diff_density_max 2.021
_refine_diff_density_min -1.021
_refine_diff_density_rms 0.127
_refine_ls_extinction_method none
_refine_ls_goodness_of_fit_ref 1.038
_refine_ls_hydrogen_treatment constr
_refine_ls_matrix_type full
_refine_ls_number_parameters 688
_refine_ls_number_reflns 14635
_refine_ls_number_restraints 36
_refine_ls_restrained_S_all 1.043
_refine_ls_R_factor_all 0.0540
_refine_ls_R_factor_gt 0.0456
_refine_ls_shift/su_max 0.002
_refine_ls_shift/su_mean 0.000
_refine_ls_structure_factor_coef Fsqd
_refine_ls_weighting_details 'w=1/[\s^2^(Fo^2^)+(0.0821P)^2^+11.7879P] where P=(Fo^2^+2Fc^2^)/3'
_refine_ls_weighting_scheme calc
_refine_ls_wR_factor_gt 0.1341
_refine_ls_wR_factor_ref 0.1425
_reflns_Friedel_coverage 0.000
_reflns_number_gt 12659
_reflns_number_total 14635
_reflns_threshold_expression 'I > 2\s(I)'
_cod_data_source_file ic5b00239_si_003.cif
_cod_data_source_block 3c
_cod_original_sg_symbol_H-M 'P 21/c'
_cod_database_code 4346075
_shelx_space_group_comment
;
The symmetry employed for this shelxl refinement is uniquely defined
by the following loop, which should always be used as a source of
symmetry information in preference to the above space-group names.
They are only intended as comments.
;
_shelx_estimated_absorpt_t_min 0.858
_shelx_estimated_absorpt_t_max 0.877
_shelxl_version_number 2014/6

loop_
_space_group_symop_operation_xyz
'x, y, z'
'-x, y+1/2, -z+1/2'
'-x, -y, -z'
'x, -y-1/2, z-1/2'

loop_
_atom_site_label
_atom_site_type_symbol
_atom_site_fract_x
_atom_site_fract_y
_atom_site_fract_z
_atom_site_U_iso_or_equiv
_atom_site_adp_type
_atom_site_occupancy
_atom_site_site_symmetry_order
_atom_site_calc_flag
_atom_site_refinement_flags_posn
_atom_site_refinement_flags_adp
_atom_site_refinement_flags_occupancy
_atom_site_disorder_assembly
_atom_site_disorder_group
C1 C 0.71785(16) 0.47172(14) 0.13125(10) 0.0137(4) Uani 1 1 d . . . . .
H1 H 0.7581 0.4720 0.1689 0.016 Uiso 1 1 calc R U . . .
C2 C 0.45117(17) 0.40766(15) 0.02269(11) 0.0167(4) Uani 1 1 d . . . . .
C3 C 0.60247(17) 0.64400(15) -0.03847(11) 0.0170(4) Uani 1 1 d . . . . .
C4 C 0.65641(18) 0.70969(17) -0.05908(12) 0.0220(5) Uani 1 1 d . . . . .
C5 C 0.6553(3) 0.7870(2) -0.03470(15) 0.0349(7) Uani 1 1 d . . . . .
H5 H 0.6207 0.7960 -0.0036 0.042 Uiso 1 1 calc R U . . .
C6 C 0.7048(3) 0.8510(2) -0.0558(2) 0.0490(10) Uani 1 1 d . . . . .
H6 H 0.7029 0.9036 -0.0394 0.059 Uiso 1 1 calc R U . . .
C7 C 0.7559(3) 0.8390(3) -0.09987(19) 0.0495(11) Uani 1 1 d . . . . .
H7 H 0.7892 0.8831 -0.1140 0.059 Uiso 1 1 calc R U . . .
C8 C 0.7592(2) 0.7622(3) -0.12412(17) 0.0461(10) Uani 1 1 d . . . . .
H8 H 0.7952 0.7539 -0.1546 0.055 Uiso 1 1 calc R U . . .
C9 C 0.7098(2) 0.6972(2) -0.10376(14) 0.0315(7) Uani 1 1 d . . . . .
H9 H 0.7124 0.6447 -0.1202 0.038 Uiso 1 1 calc R U . . .
C10 C 0.63418(17) 0.41901(15) -0.05449(11) 0.0166(4) Uani 1 1 d . . . . .
C11 C 0.68052(17) 0.42242(15) -0.09423(10) 0.0159(4) Uani 1 1 d . . . . .
C12 C 0.72977(18) 0.42458(15) -0.14347(10) 0.0171(4) Uani 1 1 d . . . . .
C13 C 0.80432(19) 0.47921(17) -0.14770(12) 0.0214(5) Uani 1 1 d . . . . .
H13 H 0.8253 0.5147 -0.1171 0.026 Uiso 1 1 calc R U . . .
C14 C 0.8475(2) 0.4813(2) -0.19693(13) 0.0278(6) Uani 1 1 d . . . . .
H14 H 0.8976 0.5187 -0.2000 0.033 Uiso 1 1 calc R U . . .
C15 C 0.8183(2) 0.4293(2) -0.24158(13) 0.0327(7) Uani 1 1 d . . . . .
H15 H 0.8489 0.4308 -0.2748 0.039 Uiso 1 1 calc R U . . .
C16 C 0.7443(3) 0.3750(2) -0.23782(14) 0.0363(7) Uani 1 1 d . . . . .
H16 H 0.7240 0.3395 -0.2685 0.044 Uiso 1 1 calc R U . . .
C17 C 0.7000(2) 0.37280(19) -0.18895(13) 0.0286(6) Uani 1 1 d . . . . .
H17 H 0.6491 0.3359 -0.1865 0.034 Uiso 1 1 calc R U . . .
C18 C 0.61676(17) 0.32438(15) 0.16259(11) 0.0168(4) Uani 1 1 d . . . . .
C19 C 0.54531(18) 0.26796(16) 0.14480(11) 0.0195(5) Uani 1 1 d . . . . .
H19 H 0.5309 0.2557 0.1057 0.023 Uiso 1 1 calc R U . . .
C20 C 0.4950(2) 0.22942(18) 0.18393(13) 0.0254(6) Uani 1 1 d . . . . .
H20 H 0.4471 0.1907 0.1715 0.030 Uiso 1 1 calc R U . . .
C21 C 0.5154(2) 0.24796(18) 0.24099(13) 0.0260(6) Uani 1 1 d . . . . .
H21 H 0.4805 0.2228 0.2677 0.031 Uiso 1 1 calc R U . . .
C22 C 0.5869(2) 0.30332(17) 0.25902(12) 0.0234(5) Uani 1 1 d . . . . .
H22 H 0.6007 0.3155 0.2982 0.028 Uiso 1 1 calc R U . . .
C23 C 0.63841(18) 0.34100(16) 0.22058(11) 0.0192(5) Uani 1 1 d . . . . .
H23 H 0.6881 0.3779 0.2335 0.023 Uiso 1 1 calc R U . . .
C24 C 0.78477(18) 0.30004(15) 0.11642(12) 0.0196(5) Uani 1 1 d . . . . .
C25 C 0.8094(2) 0.26031(17) 0.06846(14) 0.0263(6) Uani 1 1 d . . . . .
H25 H 0.7744 0.2708 0.0325 0.032 Uiso 1 1 calc R U . . .
C26 C 0.8846(2) 0.2057(2) 0.07305(18) 0.0385(8) Uani 1 1 d . . . . .
H26 H 0.9014 0.1793 0.0402 0.046 Uiso 1 1 calc R U . . .
C27 C 0.9350(2) 0.1897(2) 0.1252(2) 0.0446(9) Uani 1 1 d . . . . .
H27 H 0.9860 0.1519 0.1284 0.054 Uiso 1 1 calc R U . . .
C28 C 0.9112(2) 0.2287(2) 0.17288(17) 0.0418(9) Uani 1 1 d . . . . .
H28 H 0.9466 0.2178 0.2087 0.050 Uiso 1 1 calc R U . . .
C29 C 0.8357(2) 0.2840(2) 0.16916(13) 0.0292(6) Uani 1 1 d . . . . .
H29 H 0.8194 0.3103 0.2021 0.035 Uiso 1 1 calc R U . . .
C30 C 0.84254(17) 0.60896(15) 0.09760(10) 0.0151(4) Uani 1 1 d . . . . .
C31 C 0.81574(19) 0.67968(16) 0.06775(11) 0.0192(5) Uani 1 1 d . . . . .
H31 H 0.7638 0.6783 0.0384 0.023 Uiso 1 1 calc R U . . .
C32 C 0.8639(2) 0.75256(18) 0.08019(13) 0.0271(6) Uani 1 1 d . . . . .
H32 H 0.8448 0.8005 0.0594 0.033 Uiso 1 1 calc R U . . .
C33 C 0.9400(2) 0.75522(19) 0.12303(14) 0.0294(6) Uani 1 1 d . . . . .
H33 H 0.9733 0.8048 0.1316 0.035 Uiso 1 1 calc R U . . .
C34 C 0.9671(2) 0.68486(19) 0.15323(13) 0.0263(6) Uani 1 1 d . . . . .
H34 H 1.0191 0.6866 0.1825 0.032 Uiso 1 1 calc R U . . .
C35 C 0.91883(18) 0.61187(17) 0.14105(11) 0.0206(5) Uani 1 1 d . . . . .
H35 H 0.9376 0.5642 0.1622 0.025 Uiso 1 1 calc R U . . .
C36 C 0.88068(16) 0.44911(15) 0.06345(10) 0.0145(4) Uani 1 1 d . . . . .
C37 C 0.89441(18) 0.43139(16) 0.00749(11) 0.0182(5) Uani 1 1 d . . . . .
H37 H 0.8501 0.4505 -0.0229 0.022 Uiso 1 1 calc R U . . .
C38 C 0.9727(2) 0.38590(17) -0.00394(12) 0.0227(5) Uani 1 1 d . . . . .
H38 H 0.9816 0.3743 -0.0420 0.027 Uiso 1 1 calc R U . . .
C39 C 1.03719(19) 0.35776(18) 0.04003(13) 0.0240(5) Uani 1 1 d . . . . .
H39 H 1.0906 0.3268 0.0322 0.029 Uiso 1 1 calc R U . . .
C40 C 1.02415(18) 0.37458(17) 0.09557(12) 0.0212(5) Uani 1 1 d . . . . .
H40 H 1.0685 0.3546 0.1257 0.025 Uiso 1 1 calc R U . . .
C41 C 0.94658(17) 0.42050(16) 0.10762(11) 0.0172(4) Uani 1 1 d . . . . .
H41 H 0.9385 0.4323 0.1458 0.021 Uiso 1 1 calc R U . . .
C42 C 0.54952(17) 0.50732(15) 0.19376(10) 0.0162(4) Uani 1 1 d . . . . .
C43 C 0.46393(18) 0.46420(17) 0.18488(12) 0.0214(5) Uani 1 1 d . . . . .
H43 H 0.4389 0.4479 0.1477 0.026 Uiso 1 1 calc R U . . .
C44 C 0.4152(2) 0.44502(19) 0.23045(13) 0.0268(6) Uani 1 1 d . . . . .
H44 H 0.3573 0.4155 0.2242 0.032 Uiso 1 1 calc R U . . .
C45 C 0.4511(2) 0.46894(19) 0.28461(13) 0.0294(6) Uani 1 1 d . . . . .
H45 H 0.4175 0.4564 0.3155 0.035 Uiso 1 1 calc R U . . .
C46 C 0.5367(3) 0.51146(18) 0.29391(12) 0.0289(6) Uani 1 1 d . . . . .
H46 H 0.5617 0.5272 0.3312 0.035 Uiso 1 1 calc R U . . .
C47 C 0.5856(2) 0.53085(16) 0.24872(11) 0.0224(5) Uani 1 1 d . . . . .
H47 H 0.6436 0.5602 0.2552 0.027 Uiso 1 1 calc R U . . .
C48 C 0.64717(17) 0.63745(15) 0.14916(10) 0.0158(4) Uani 1 1 d . . . . .
C49 C 0.59637(19) 0.70196(16) 0.12141(11) 0.0204(5) Uani 1 1 d . . . . .
H49 H 0.5442 0.6909 0.0934 0.024 Uiso 1 1 calc R U . . .
C50 C 0.6219(2) 0.78205(18) 0.13465(13) 0.0276(6) Uani 1 1 d . . . . .
H50 H 0.5872 0.8256 0.1156 0.033 Uiso 1 1 calc R U . . .
C51 C 0.6980(2) 0.79846(18) 0.17567(14) 0.0292(6) Uani 1 1 d . . . . .
H51 H 0.7155 0.8533 0.1846 0.035 Uiso 1 1 calc R U . . .
C52 C 0.7485(2) 0.73516(18) 0.20349(12) 0.0251(6) Uani 1 1 d . . . . .
H52 H 0.8005 0.7467 0.2316 0.030 Uiso 1 1 calc R U . . .
C53 C 0.72358(18) 0.65498(16) 0.19066(11) 0.0189(5) Uani 1 1 d . . . . .
H53 H 0.7584 0.6118 0.2101 0.023 Uiso 1 1 calc R U . . .
C54 C 0.5916(13) 0.1814(10) -0.0256(5) 0.043(4) Uani 0.48(2) 1 d . . P A 1
C55 C 0.6049(15) 0.1000(7) -0.0485(7) 0.084(5) Uani 0.48(2) 1 d . U P A 1
H55A H 0.5944 0.0589 -0.0201 0.127 Uiso 0.48(2) 1 calc R U P A 1
H55B H 0.6697 0.0950 -0.0581 0.127 Uiso 0.48(2) 1 calc R U P A 1
H55C H 0.5595 0.0917 -0.0826 0.127 Uiso 0.48(2) 1 calc R U P A 1
C154 C 0.5662(9) 0.1822(8) -0.0099(9) 0.049(4) Uani 0.52(2) 1 d . . P A 2
C155 C 0.5476(10) 0.0935(6) -0.0226(8) 0.082(5) Uani 0.52(2) 1 d . U P A 2
H15A H 0.5895 0.0746 -0.0496 0.123 Uiso 0.52(2) 1 calc R U P A 2
H15B H 0.4813 0.0863 -0.0391 0.123 Uiso 0.52(2) 1 calc R U P A 2
H15C H 0.5597 0.0619 0.0124 0.123 Uiso 0.52(2) 1 calc R U P A 2
C56 C 0.2091(5) 0.6367(3) 0.5648(3) 0.0431(12) Uani 0.584(6) 1 d D . P B 3
C57 C 0.1983(5) 0.7163(4) 0.5944(3) 0.0431(12) Uani 0.584(6) 1 d D . P B 3
H57A H 0.2432 0.7561 0.5824 0.065 Uiso 0.584(6) 1 calc R U P B 3
H57B H 0.2113 0.7082 0.6354 0.065 Uiso 0.584(6) 1 calc R U P B 3
H57C H 0.1334 0.7365 0.5847 0.065 Uiso 0.584(6) 1 calc R U P B 3
N2 N 0.2276(7) 0.5798(5) 0.5387(4) 0.081(3) Uani 0.584(6) 1 d D . P B 3
C58 C 0.7280(6) 0.9746(6) 0.0869(5) 0.056(2) Uani 0.416(6) 1 d D U P B 5
C59 C 0.8374(6) 0.9799(6) 0.0961(5) 0.056(2) Uani 0.416(6) 1 d D U P B 5
H59A H 0.8618 0.9777 0.0595 0.085 Uiso 0.416(6) 1 calc R U P B 5
H59B H 0.8631 0.9341 0.1196 0.085 Uiso 0.416(6) 1 calc R U P B 5
H59C H 0.8568 1.0312 0.1152 0.085 Uiso 0.416(6) 1 calc R U P B 5
N3 N 0.6478(6) 0.9770(6) 0.0803(3) 0.053(2) Uani 0.416(6) 1 d D . P B 5
N1 N 0.58023(18) 0.24696(15) -0.00600(11) 0.0278(5) Uani 1 1 d . . . . .
P1 P 0.68014(4) 0.36647(4) 0.10729(3) 0.01343(12) Uani 1 1 d . . . . .
P2 P 0.78118(4) 0.51527(4) 0.07312(3) 0.01243(12) Uani 1 1 d . . . . .
P3 P 0.60555(4) 0.53458(4) 0.13105(3) 0.01253(12) Uani 1 1 d . . . . .
Cu1 Cu 0.60005(2) 0.36881(2) 0.01802(2) 0.01563(8) Uani 1 1 d . . . . .
Cu2 Cu 0.66722(2) 0.51739(2) 0.00039(2) 0.01420(8) Uani 1 1 d . . . . .
Cu3 Cu 0.50525(2) 0.52859(2) 0.04918(2) 0.01397(8) Uani 1 1 d . . . . .
P4 P 0.09251(7) 0.52197(6) 0.69664(3) 0.0346(2) Uani 1 1 d . . . . .
F1 F 0.0846(5) 0.4278(2) 0.7054(2) 0.164(3) Uani 1 1 d . . . . .
F2 F 0.2029(3) 0.5186(3) 0.6946(3) 0.161(3) Uani 1 1 d . . . . .
F3 F -0.0138(3) 0.5286(4) 0.6962(3) 0.158(3) Uani 1 1 d . . . . .
F4 F 0.1174(4) 0.5320(2) 0.76210(12) 0.1099(17) Uani 1 1 d . . . . .
F5 F 0.1019(3) 0.61564(19) 0.68817(15) 0.0818(10) Uani 1 1 d . . . . .
F6 F 0.0775(4) 0.5065(3) 0.63097(14) 0.1219(18) Uani 1 1 d . . . . .

loop_
_atom_site_aniso_label
_atom_site_aniso_U_11
_atom_site_aniso_U_22
_atom_site_aniso_U_33
_atom_site_aniso_U_23
_atom_site_aniso_U_13
_atom_site_aniso_U_12
C1 0.0127(10) 0.0154(10) 0.0131(10) 0.0021(8) 0.0017(8) 0.0010(8)
C2 0.0157(10) 0.0183(11) 0.0158(11) 0.0031(9) 0.0012(8) 0.0018(9)
C3 0.0165(11) 0.0189(11) 0.0149(11) 0.0020(9) -0.0006(8) -0.0003(9)
C4 0.0168(11) 0.0248(13) 0.0233(13) 0.0099(10) -0.0019(9) -0.0041(9)
C5 0.0408(17) 0.0274(15) 0.0356(17) 0.0045(13) 0.0009(14) -0.0117(13)
C6 0.053(2) 0.0308(17) 0.061(3) 0.0133(17) -0.0047(19) -0.0205(16)
C7 0.0358(18) 0.047(2) 0.063(3) 0.034(2) -0.0027(17) -0.0152(16)
C8 0.0225(15) 0.070(3) 0.047(2) 0.033(2) 0.0081(14) -0.0020(15)
C9 0.0210(13) 0.0421(17) 0.0317(16) 0.0151(13) 0.0043(11) 0.0010(12)
C10 0.0156(10) 0.0176(11) 0.0162(11) -0.0004(9) 0.0009(8) -0.0001(8)
C11 0.0159(10) 0.0158(10) 0.0153(11) -0.0021(8) -0.0013(8) -0.0010(8)
C12 0.0175(11) 0.0192(11) 0.0151(11) -0.0013(9) 0.0035(9) 0.0012(9)
C13 0.0169(11) 0.0304(14) 0.0166(12) 0.0002(10) 0.0011(9) -0.0039(10)
C14 0.0174(12) 0.0416(17) 0.0254(14) 0.0041(12) 0.0068(10) -0.0029(11)
C15 0.0339(16) 0.0433(18) 0.0243(14) -0.0015(13) 0.0167(12) 0.0031(13)
C16 0.052(2) 0.0349(16) 0.0255(15) -0.0135(13) 0.0172(14) -0.0075(14)
C17 0.0377(16) 0.0267(14) 0.0237(14) -0.0089(11) 0.0126(12) -0.0083(12)
C18 0.0162(10) 0.0158(11) 0.0185(11) 0.0053(9) 0.0030(9) 0.0028(8)
C19 0.0175(11) 0.0199(11) 0.0209(12) 0.0046(9) 0.0014(9) 0.0000(9)
C20 0.0203(12) 0.0245(13) 0.0316(15) 0.0117(11) 0.0044(11) -0.0017(10)
C21 0.0266(13) 0.0254(13) 0.0280(14) 0.0141(11) 0.0110(11) 0.0049(11)
C22 0.0292(13) 0.0231(12) 0.0188(12) 0.0079(10) 0.0063(10) 0.0086(10)
C23 0.0200(11) 0.0190(11) 0.0184(12) 0.0044(9) 0.0016(9) 0.0053(9)
C24 0.0153(11) 0.0165(11) 0.0273(13) 0.0061(10) 0.0038(9) 0.0016(9)
C25 0.0212(12) 0.0207(12) 0.0374(16) -0.0055(11) 0.0051(11) 0.0008(10)
C26 0.0305(16) 0.0246(15) 0.063(2) -0.0065(15) 0.0143(15) 0.0074(12)
C27 0.0290(16) 0.0322(17) 0.076(3) 0.0209(18) 0.0183(17) 0.0151(13)
C28 0.0220(14) 0.054(2) 0.049(2) 0.0351(18) 0.0065(13) 0.0099(14)
C29 0.0213(13) 0.0387(16) 0.0282(15) 0.0170(12) 0.0055(11) 0.0062(11)
C30 0.0143(10) 0.0182(11) 0.0135(10) -0.0023(8) 0.0043(8) -0.0022(8)
C31 0.0206(11) 0.0204(12) 0.0169(11) -0.0005(9) 0.0030(9) -0.0017(9)
C32 0.0336(15) 0.0197(12) 0.0286(14) -0.0005(11) 0.0058(12) -0.0048(11)
C33 0.0289(14) 0.0245(13) 0.0355(16) -0.0101(12) 0.0065(12) -0.0114(11)
C34 0.0209(12) 0.0329(15) 0.0240(13) -0.0106(11) -0.0007(10) -0.0062(11)
C35 0.0184(11) 0.0242(12) 0.0186(12) -0.0022(10) 0.0000(9) -0.0021(9)
C36 0.0113(10) 0.0175(11) 0.0150(11) -0.0007(8) 0.0028(8) -0.0016(8)
C37 0.0184(11) 0.0226(12) 0.0140(11) -0.0003(9) 0.0030(9) -0.0006(9)
C38 0.0237(12) 0.0269(13) 0.0194(12) -0.0025(10) 0.0106(10) 0.0012(10)
C39 0.0170(11) 0.0258(13) 0.0308(15) -0.0017(11) 0.0099(10) 0.0029(10)
C40 0.0141(11) 0.0250(13) 0.0237(13) -0.0006(10) -0.0003(9) 0.0008(9)
C41 0.0154(10) 0.0209(11) 0.0149(11) -0.0012(9) 0.0004(8) 0.0000(9)
C42 0.0172(11) 0.0174(11) 0.0149(11) 0.0043(9) 0.0053(9) 0.0044(9)
C43 0.0173(11) 0.0262(13) 0.0214(12) 0.0085(10) 0.0050(9) 0.0034(9)
C44 0.0200(12) 0.0335(15) 0.0286(14) 0.0145(12) 0.0096(11) 0.0039(11)
C45 0.0367(16) 0.0287(14) 0.0267(15) 0.0105(11) 0.0198(12) 0.0080(12)
C46 0.0488(18) 0.0235(13) 0.0166(13) 0.0008(10) 0.0124(12) 0.0003(12)
C47 0.0311(14) 0.0208(12) 0.0164(12) 0.0010(9) 0.0067(10) -0.0018(10)
C48 0.0178(11) 0.0164(11) 0.0141(11) -0.0012(8) 0.0064(9) 0.0001(8)
C49 0.0227(12) 0.0204(12) 0.0188(12) 0.0004(9) 0.0055(9) 0.0037(9)
C50 0.0371(15) 0.0188(12) 0.0279(14) -0.0010(11) 0.0077(12) 0.0048(11)
C51 0.0394(16) 0.0197(12) 0.0306(15) -0.0090(11) 0.0121(13) -0.0036(11)
C52 0.0281(13) 0.0286(14) 0.0195(12) -0.0088(10) 0.0072(10) -0.0062(11)
C53 0.0204(11) 0.0223(12) 0.0147(11) -0.0017(9) 0.0045(9) -0.0003(9)
C54 0.066(10) 0.032(5) 0.027(5) -0.007(4) -0.010(5) 0.020(6)
C55 0.120(10) 0.042(5) 0.089(8) -0.026(5) 0.006(7) 0.015(6)
C154 0.029(5) 0.018(4) 0.095(12) 0.001(6) -0.007(5) 0.004(3)
C155 0.064(6) 0.030(4) 0.146(9) 0.001(5) -0.007(6) 0.001(4)
C56 0.058(3) 0.037(2) 0.034(2) 0.0101(18) 0.005(2) -0.013(2)
C57 0.058(3) 0.037(2) 0.034(2) 0.0101(18) 0.005(2) -0.013(2)
N2 0.109(7) 0.061(5) 0.080(6) -0.001(4) 0.038(5) -0.021(5)
C58 0.075(5) 0.040(3) 0.052(4) 0.004(3) -0.001(3) -0.016(3)
C59 0.075(5) 0.040(3) 0.052(4) 0.004(3) -0.001(3) -0.016(3)
N3 0.062(5) 0.071(6) 0.025(4) 0.030(4) 0.007(3) -0.011(4)
N1 0.0275(12) 0.0223(12) 0.0309(13) 0.0025(10) -0.0071(10) -0.0010(9)
P1 0.0131(3) 0.0138(3) 0.0133(3) 0.0025(2) 0.0012(2) 0.0008(2)
P2 0.0109(3) 0.0154(3) 0.0110(3) 0.0002(2) 0.0011(2) -0.0006(2)
P3 0.0123(3) 0.0148(3) 0.0107(3) 0.0018(2) 0.0023(2) 0.0009(2)
Cu1 0.01663(15) 0.01690(15) 0.01307(14) 0.00224(10) 0.00080(11) -0.00053(10)
Cu2 0.01205(14) 0.01782(15) 0.01232(14) 0.00142(10) -0.00002(10) -0.00160(10)
Cu3 0.01206(14) 0.01767(15) 0.01201(14) 0.00168(10) 0.00093(10) -0.00012(10)
P4 0.0368(4) 0.0459(5) 0.0185(4) 0.0033(3) -0.0071(3) -0.0047(4)
F1 0.302(7) 0.055(2) 0.107(3) 0.000(2) -0.086(4) -0.064(3)
F2 0.0406(19) 0.148(4) 0.281(8) -0.075(5) -0.028(3) 0.022(2)
F3 0.047(2) 0.235(7) 0.202(6) -0.001(5) 0.053(3) -0.022(3)
F4 0.222(5) 0.069(2) 0.0283(14) 0.0024(13) -0.023(2) -0.041(3)
F5 0.109(3) 0.0550(17) 0.080(2) 0.0353(16) 0.0061(19) 0.0206(17)
F6 0.146(4) 0.193(5) 0.0285(15) -0.019(2) 0.0149(19) -0.056(3)

loop_
_atom_type_symbol
_atom_type_description
_atom_type_scat_dispersion_real
_atom_type_scat_dispersion_imag
_atom_type_scat_source
C C 0.0033 0.0016 'International Tables Vol C Tables 4.2.6.8 and 6.1.1.4'
H H 0.0000 0.0000 'International Tables Vol C Tables 4.2.6.8 and 6.1.1.4'
N N 0.0061 0.0033 'International Tables Vol C Tables 4.2.6.8 and 6.1.1.4'
F F 0.0171 0.0103 'International Tables Vol C Tables 4.2.6.8 and 6.1.1.4'
P P 0.1023 0.0942 'International Tables Vol C Tables 4.2.6.8 and 6.1.1.4'
Cu Cu 0.3201 1.2651 'International Tables Vol C Tables 4.2.6.8 and 6.1.1.4'

loop_
_geom_angle_atom_site_label_1
_geom_angle_atom_site_label_2
_geom_angle_atom_site_label_3
_geom_angle
_geom_angle_site_symmetry_1
_geom_angle_site_symmetry_3
P1 C1 P2 105.68(12) . .
P1 C1 P3 106.99(12) . .
P2 C1 P3 105.72(11) . .
P1 C1 H1 112.6 . .
P2 C1 H1 112.6 . .
P3 C1 H1 112.6 . .
C3 C2 Cu2 88.71(17) 3_665 3_665
C3 C2 Cu3 145.7(2) 3_665 3_665
Cu2 C2 Cu3 79.01(8) 3_665 3_665
C3 C2 Cu3 138.1(2) 3_665 .
Cu2 C2 Cu3 77.56(8) 3_665 .
Cu3 C2 Cu3 70.42(8) 3_665 .
C3 C2 Cu1 116.56(19) 3_665 .
Cu2 C2 Cu1 152.81(13) 3_665 .
Cu3 C2 Cu1 74.32(8) 3_665 .
Cu3 C2 Cu1 88.48(9) . .
C2 C3 C4 173.8(3) 3_665 .
C2 C3 Cu2 60.60(15) 3_665 .
C4 C3 Cu2 125.55(18) . .
C5 C4 C9 119.0(3) . .
C5 C4 C3 120.2(3) . .
C9 C4 C3 120.8(3) . .
C6 C5 C4 120.1(4) . .
C6 C5 H5 119.9 . .
C4 C5 H5 119.9 . .
C7 C6 C5 120.7(4) . .
C7 C6 H6 119.6 . .
C5 C6 H6 119.6 . .
C6 C7 C8 120.1(3) . .
C6 C7 H7 120.0 . .
C8 C7 H7 120.0 . .
C7 C8 C9 120.2(4) . .
C7 C8 H8 119.9 . .
C9 C8 H8 119.9 . .
C4 C9 C8 119.8(4) . .
C4 C9 H9 120.1 . .
C8 C9 H9 120.1 . .
C11 C10 Cu1 152.9(2) . .
C11 C10 Cu2 110.41(19) . .
Cu1 C10 Cu2 80.81(9) . .
C11 C10 Cu3 127.6(2) . 3_665
Cu1 C10 Cu3 78.08(9) . 3_665
Cu2 C10 Cu3 78.02(8) . 3_665
C10 C11 C12 176.3(3) . .
C17 C12 C13 119.4(2) . .
C17 C12 C11 119.0(2) . .
C13 C12 C11 121.6(2) . .
C14 C13 C12 119.6(3) . .
C14 C13 H13 120.2 . .
C12 C13 H13 120.2 . .
C15 C14 C13 120.7(3) . .
C15 C14 H14 119.6 . .
C13 C14 H14 119.6 . .
C14 C15 C16 120.1(3) . .
C14 C15 H15 120.0 . .
C16 C15 H15 120.0 . .
C15 C16 C17 119.8(3) . .
C15 C16 H16 120.1 . .
C17 C16 H16 120.1 . .
C16 C17 C12 120.4(3) . .
C16 C17 H17 119.8 . .
C12 C17 H17 119.8 . .
C19 C18 C23 119.1(2) . .
C19 C18 P1 115.95(19) . .
C23 C18 P1 124.8(2) . .
C20 C19 C18 120.7(3) . .
C20 C19 H19 119.6 . .
C18 C19 H19 119.6 . .
C21 C20 C19 119.6(3) . .
C21 C20 H20 120.2 . .
C19 C20 H20 120.2 . .
C20 C21 C22 120.0(3) . .
C20 C21 H21 120.0 . .
C22 C21 H21 120.0 . .
C23 C22 C21 120.9(3) . .
C23 C22 H22 119.6 . .
C21 C22 H22 119.6 . .
C22 C23 C18 119.7(3) . .
C22 C23 H23 120.2 . .
C18 C23 H23 120.2 . .
C29 C24 C25 119.6(3) . .
C29 C24 P1 122.6(2) . .
C25 C24 P1 117.6(2) . .
C26 C25 C24 120.5(3) . .
C26 C25 H25 119.8 . .
C24 C25 H25 119.8 . .
C27 C26 C25 120.0(3) . .
C27 C26 H26 120.0 . .
C25 C26 H26 120.0 . .
C26 C27 C28 120.0(3) . .
C26 C27 H27 120.0 . .
C28 C27 H27 120.0 . .
C27 C28 C29 120.9(3) . .
C27 C28 H28 119.5 . .
C29 C28 H28 119.5 . .
C24 C29 C28 119.0(3) . .
C24 C29 H29 120.5 . .
C28 C29 H29 120.5 . .
C31 C30 C35 119.1(2) . .
C31 C30 P2 116.85(18) . .
C35 C30 P2 123.9(2) . .
C30 C31 C32 120.9(2) . .
C30 C31 H31 119.5 . .
C32 C31 H31 119.5 . .
C33 C32 C31 119.9(3) . .
C33 C32 H32 120.0 . .
C31 C32 H32 120.0 . .
C34 C33 C32 119.5(3) . .
C34 C33 H33 120.2 . .
C32 C33 H33 120.2 . .
C33 C34 C35 120.7(3) . .
C33 C34 H34 119.6 . .
C35 C34 H34 119.6 . .
C34 C35 C30 119.8(3) . .
C34 C35 H35 120.1 . .
C30 C35 H35 120.1 . .
C41 C36 C37 119.0(2) . .
C41 C36 P2 124.18(19) . .
C37 C36 P2 116.61(18) . .
C38 C37 C36 120.5(2) . .
C38 C37 H37 119.8 . .
C36 C37 H37 119.8 . .
C39 C38 C37 120.0(2) . .
C39 C38 H38 120.0 . .
C37 C38 H38 120.0 . .
C38 C39 C40 120.1(2) . .
C38 C39 H39 120.0 . .
C40 C39 H39 120.0 . .
C39 C40 C41 120.6(2) . .
C39 C40 H40 119.7 . .
C41 C40 H40 119.7 . .
C40 C41 C36 119.8(2) . .
C40 C41 H41 120.1 . .
C36 C41 H41 120.1 . .
C47 C42 C43 119.3(2) . .
C47 C42 P3 123.4(2) . .
C43 C42 P3 117.3(2) . .
C44 C43 C42 120.2(3) . .
C44 C43 H43 119.9 . .
C42 C43 H43 119.9 . .
C45 C44 C43 120.1(3) . .
C45 C44 H44 120.0 . .
C43 C44 H44 120.0 . .
C44 C45 C46 120.1(3) . .
C44 C45 H45 120.0 . .
C46 C45 H45 120.0 . .
C47 C46 C45 120.2(3) . .
C47 C46 H46 119.9 . .
C45 C46 H46 119.9 . .
C46 C47 C42 120.2(3) . .
C46 C47 H47 119.9 . .
C42 C47 H47 119.9 . .
C49 C48 C53 119.0(2) . .
C49 C48 P3 117.19(19) . .
C53 C48 P3 123.8(2) . .
C50 C49 C48 120.3(3) . .
C50 C49 H49 119.8 . .
C48 C49 H49 119.8 . .
C51 C50 C49 120.0(3) . .
C51 C50 H50 120.0 . .
C49 C50 H50 120.0 . .
C52 C51 C50 120.1(3) . .
C52 C51 H51 120.0 . .
C50 C51 H51 120.0 . .
C51 C52 C53 120.4(3) . .
C51 C52 H52 119.8 . .
C53 C52 H52 119.8 . .
C52 C53 C48 120.2(3) . .
C52 C53 H53 119.9 . .
C48 C53 H53 119.9 . .
N1 C54 C55 178.7(15) . .
C54 C55 H55A 109.5 . .
C54 C55 H55B 109.5 . .
H55A C55 H55B 109.5 . .
C54 C55 H55C 109.5 . .
H55A C55 H55C 109.5 . .
H55B C55 H55C 109.5 . .
N1 C154 C155 173.2(18) . .
C154 C155 H15A 109.5 . .
C154 C155 H15B 109.5 . .
H15A C155 H15B 109.5 . .
C154 C155 H15C 109.5 . .
H15A C155 H15C 109.5 . .
H15B C155 H15C 109.5 . .
N2 C56 C57 170.8(8) . .
C56 C57 H57A 109.5 . .
C56 C57 H57B 109.5 . .
H57A C57 H57B 109.5 . .
C56 C57 H57C 109.5 . .
H57A C57 H57C 109.5 . .
H57B C57 H57C 109.5 . .
N3 C58 C59 174.7(11) . .
C58 C59 H59A 109.5 . .
C58 C59 H59B 109.5 . .
H59A C59 H59B 109.5 . .
C58 C59 H59C 109.5 . .
H59A C59 H59C 109.5 . .
H59B C59 H59C 109.5 . .
C154 N1 Cu1 168.4(11) . .
C54 N1 Cu1 162.0(10) . .
C18 P1 C24 98.97(11) . .
C18 P1 C1 106.10(11) . .
C24 P1 C1 108.40(11) . .
C18 P1 Cu1 116.52(8) . .
C24 P1 Cu1 114.92(9) . .
C1 P1 Cu1 110.94(8) . .
C36 P2 C30 101.31(11) . .
C36 P2 C1 108.50(11) . .
C30 P2 C1 109.74(11) . .
C36 P2 Cu2 114.35(8) . .
C30 P2 Cu2 120.53(8) . .
C1 P2 Cu2 102.18(8) . .
C48 P3 C42 101.21(11) . .
C48 P3 C1 104.81(11) . .
C42 P3 C1 108.44(11) . .
C48 P3 Cu3 113.17(8) . .
C42 P3 Cu3 113.56(9) . .
C1 P3 Cu3 114.50(8) . .
C10 Cu1 N1 101.20(10) . .
C10 Cu1 C2 104.93(9) . .
N1 Cu1 C2 101.08(10) . .
C10 Cu1 P1 131.01(7) . .
N1 Cu1 P1 105.84(7) . .
C2 Cu1 P1 108.84(7) . .
C10 Cu1 Cu3 53.48(7) . 3_665
N1 Cu1 Cu3 113.37(7) . 3_665
C2 Cu1 Cu3 51.77(6) . 3_665
P1 Cu1 Cu3 138.59(2) . 3_665
C10 Cu1 Cu2 50.67(7) . .
N1 Cu1 Cu2 150.37(8) . .
C2 Cu1 Cu2 96.13(7) . .
P1 Cu1 Cu2 90.926(19) . .
Cu3 Cu1 Cu2 60.691(11) 3_665 .
C10 Cu2 C2 100.37(10) . 3_665
C10 Cu2 P2 124.04(7) . .
C2 Cu2 P2 134.04(7) 3_665 .
C10 Cu2 C3 112.41(9) . .
C2 Cu2 C3 30.69(9) 3_665 .
P2 Cu2 C3 121.28(6) . .
C10 Cu2 Cu1 48.52(7) . .
C2 Cu2 Cu1 106.62(7) 3_665 .
P2 Cu2 Cu1 95.897(19) . .
C3 Cu2 Cu1 136.16(6) . .
C10 Cu2 Cu3 52.39(7) . 3_665
C2 Cu2 Cu3 52.76(7) 3_665 3_665
P2 Cu2 Cu3 150.83(2) . 3_665
C3 Cu2 Cu3 77.96(6) . 3_665
Cu1 Cu2 Cu3 59.279(11) . 3_665
C10 Cu2 Cu3 100.65(7) . .
C2 Cu2 Cu3 51.52(7) 3_665 .
P2 Cu2 Cu3 103.95(2) . .
C3 Cu2 Cu3 78.64(6) . .
Cu1 Cu2 Cu3 69.833(12) . .
Cu3 Cu2 Cu3 55.408(13) 3_665 .
C2 Cu3 C10 102.04(9) 3_665 3_665
C2 Cu3 C2 109.58(8) 3_665 .
C10 Cu3 C2 94.96(9) 3_665 .
C2 Cu3 P3 116.63(7) 3_665 .
C10 Cu3 P3 114.20(7) 3_665 .
C2 Cu3 P3 116.49(7) . .
C2 Cu3 Cu3 55.34(7) 3_665 3_665
C10 Cu3 Cu3 104.78(7) 3_665 3_665
C2 Cu3 Cu3 54.25(7) . 3_665
P3 Cu3 Cu3 140.85(2) . 3_665
C2 Cu3 Cu1 53.90(6) 3_665 3_665
C10 Cu3 Cu1 48.44(7) 3_665 3_665
C2 Cu3 Cu1 104.55(6) . 3_665
P3 Cu3 Cu1 137.47(2) . 3_665
Cu3 Cu3 Cu1 73.250(15) 3_665 3_665
C2 Cu3 Cu2 97.15(7) 3_665 3_665
C10 Cu3 Cu2 49.60(7) 3_665 3_665
C2 Cu3 Cu2 49.68(6) . 3_665
P3 Cu3 Cu2 145.91(2) . 3_665
Cu3 Cu3 Cu2 62.764(13) 3_665 3_665
Cu1 Cu3 Cu2 60.032(12) 3_665 3_665
C2 Cu3 Cu2 49.46(6) 3_665 .
C10 Cu3 Cu2 151.50(7) 3_665 .
C2 Cu3 Cu2 95.77(7) . .
P3 Cu3 Cu2 84.085(19) . .
Cu3 Cu3 Cu2 61.827(13) 3_665 .
Cu1 Cu3 Cu2 103.205(14) 3_665 .
Cu2 Cu3 Cu2 124.591(13) 3_665 .
F3 P4 F5 91.7(3) . .
F3 P4 F4 95.7(3) . .
F5 P4 F4 90.72(19) . .
F3 P4 F1 89.1(4) . .
F5 P4 F1 179.2(3) . .
F4 P4 F1 89.0(2) . .
F3 P4 F6 89.7(3) . .
F5 P4 F6 91.9(2) . .
F4 P4 F6 173.9(3) . .
F1 P4 F6 88.3(3) . .
F3 P4 F2 177.0(4) . .
F5 P4 F2 85.9(3) . .
F4 P4 F2 86.2(3) . .
F1 P4 F2 93.4(4) . .
F6 P4 F2 88.5(3) . .

loop_
_geom_bond_atom_site_label_1
_geom_bond_atom_site_label_2
_geom_bond_distance
_geom_bond_site_symmetry_2
C1 P1 1.876(2) .
C1 P2 1.885(2) .
C1 P3 1.899(2) .
C1 H1 1.0000 .
C2 C3 1.230(4) 3_665
C2 Cu2 2.099(2) 3_665
C2 Cu3 2.162(2) 3_665
C2 Cu3 2.192(3) .
C2 Cu1 2.224(2) .
C3 C2 1.230(4) 3_665
C3 C4 1.444(3) .
C3 Cu2 2.409(3) .
C4 C5 1.397(4) .
C4 C9 1.397(4) .
C5 C6 1.393(5) .
C5 H5 0.9500 .
C6 C7 1.364(7) .
C6 H6 0.9500 .
C7 C8 1.389(7) .
C7 H7 0.9500 .
C8 C9 1.397(5) .
C8 H8 0.9500 .
C9 H9 0.9500 .
C10 C11 1.221(4) .
C10 Cu1 2.027(3) .
C10 Cu2 2.093(2) .
C10 Cu3 2.177(2) 3_665
C11 C12 1.440(3) .
C12 C17 1.399(4) .
C12 C13 1.401(4) .
C13 C14 1.391(4) .
C13 H13 0.9500 .
C14 C15 1.385(5) .
C14 H14 0.9500 .
C15 C16 1.389(5) .
C15 H15 0.9500 .
C16 C17 1.392(4) .
C16 H16 0.9500 .
C17 H17 0.9500 .
C18 C19 1.399(4) .
C18 C23 1.403(4) .
C18 P1 1.823(3) .
C19 C20 1.396(4) .
C19 H19 0.9500 .
C20 C21 1.387(4) .
C20 H20 0.9500 .
C21 C22 1.389(4) .
C21 H21 0.9500 .
C22 C23 1.388(4) .
C22 H22 0.9500 .
C23 H23 0.9500 .
C24 C29 1.392(4) .
C24 C25 1.398(4) .
C24 P1 1.833(3) .
C25 C26 1.388(4) .
C25 H25 0.9500 .
C26 C27 1.378(6) .
C26 H26 0.9500 .
C27 C28 1.382(6) .
C27 H27 0.9500 .
C28 C29 1.400(4) .
C28 H28 0.9500 .
C29 H29 0.9500 .
C30 C31 1.389(4) .
C30 C35 1.401(3) .
C30 P2 1.826(2) .
C31 C32 1.391(4) .
C31 H31 0.9500 .
C32 C33 1.390(4) .
C32 H32 0.9500 .
C33 C34 1.389(5) .
C33 H33 0.9500 .
C34 C35 1.392(4) .
C34 H34 0.9500 .
C35 H35 0.9500 .
C36 C41 1.397(3) .
C36 C37 1.402(3) .
C36 P2 1.820(2) .
C37 C38 1.394(4) .
C37 H37 0.9500 .
C38 C39 1.380(4) .
C38 H38 0.9500 .
C39 C40 1.387(4) .
C39 H39 0.9500 .
C40 C41 1.394(4) .
C40 H40 0.9500 .
C41 H41 0.9500 .
C42 C47 1.398(4) .
C42 C43 1.399(4) .
C42 P3 1.834(3) .
C43 C44 1.395(4) .
C43 H43 0.9500 .
C44 C45 1.382(5) .
C44 H44 0.9500 .
C45 C46 1.395(5) .
C45 H45 0.9500 .
C46 C47 1.389(4) .
C46 H46 0.9500 .
C47 H47 0.9500 .
C48 C49 1.399(4) .
C48 C53 1.402(3) .
C48 P3 1.822(3) .
C49 C50 1.389(4) .
C49 H49 0.9500 .
C50 C51 1.389(5) .
C50 H50 0.9500 .
C51 C52 1.382(4) .
C51 H51 0.9500 .
C52 C53 1.386(4) .
C52 H52 0.9500 .
C53 H53 0.9500 .
C54 N1 1.192(15) .
C54 C55 1.464(17) .
C55 H55A 0.9800 .
C55 H55B 0.9800 .
C55 H55C 0.9800 .
C154 N1 1.083(14) .
C154 C155 1.504(16) .
C155 H15A 0.9800 .
C155 H15B 0.9800 .
C155 H15C 0.9800 .
C56 N2 1.169(7) .
C56 C57 1.502(7) .
C57 H57A 0.9800 .
C57 H57B 0.9800 .
C57 H57C 0.9800 .
C58 N3 1.131(7) .
C58 C59 1.544(8) .
C59 H59A 0.9800 .
C59 H59B 0.9800 .
C59 H59C 0.9800 .
N1 Cu1 2.089(3) .
P1 Cu1 2.2807(7) .
P2 Cu2 2.2156(6) .
P3 Cu3 2.2659(7) .
Cu1 Cu3 2.6504(4) 3_665
Cu1 Cu2 2.6708(5) .
Cu2 C2 2.099(2) 3_665
Cu2 Cu3 2.6884(4) 3_665
Cu2 Cu3 2.7116(4) .
Cu3 C2 2.162(3) 3_665
Cu3 C10 2.177(2) 3_665
Cu3 Cu3 2.5106(6) 3_665
Cu3 Cu1 2.6504(4) 3_665
Cu3 Cu2 2.6883(4) 3_665
P4 F3 1.513(4) .
P4 F5 1.558(3) .
P4 F4 1.563(3) .
P4 F1 1.565(4) .
P4 F6 1.572(3) .
P4 F2 1.576(4) .

loop_
_geom_torsion_atom_site_label_1
_geom_torsion_atom_site_label_2
_geom_torsion_atom_site_label_3
_geom_torsion_atom_site_label_4
_geom_torsion
Cu2 C3 C4 C5 -120.4(3)
Cu2 C3 C4 C9 60.1(3)
C9 C4 C5 C6 1.7(5)
C3 C4 C5 C6 -177.9(3)
C4 C5 C6 C7 -0.9(6)
C5 C6 C7 C8 -0.2(6)
C6 C7 C8 C9 0.4(6)
C5 C4 C9 C8 -1.4(4)
C3 C4 C9 C8 178.1(3)
C7 C8 C9 C4 0.4(5)
C17 C12 C13 C14 0.1(4)
C11 C12 C13 C14 -177.6(3)
C12 C13 C14 C15 -0.7(5)
C13 C14 C15 C16 0.8(5)
C14 C15 C16 C17 -0.3(6)
C15 C16 C17 C12 -0.4(5)
C13 C12 C17 C16 0.5(5)
C11 C12 C17 C16 178.2(3)
C23 C18 C19 C20 1.0(4)
P1 C18 C19 C20 177.3(2)
C18 C19 C20 C21 0.7(4)
C19 C20 C21 C22 -1.4(4)
C20 C21 C22 C23 0.3(4)
C21 C22 C23 C18 1.4(4)
C19 C18 C23 C22 -2.0(4)
P1 C18 C23 C22 -178.01(19)
C29 C24 C25 C26 -0.5(4)
P1 C24 C25 C26 -176.4(2)
C24 C25 C26 C27 0.6(5)
C25 C26 C27 C28 -0.7(5)
C26 C27 C28 C29 0.6(6)
C25 C24 C29 C28 0.5(4)
P1 C24 C29 C28 176.1(2)
C27 C28 C29 C24 -0.5(5)
C35 C30 C31 C32 0.5(4)
P2 C30 C31 C32 -174.5(2)
C30 C31 C32 C33 0.0(4)
C31 C32 C33 C34 -0.2(5)
C32 C33 C34 C35 0.0(5)
C33 C34 C35 C30 0.5(4)
C31 C30 C35 C34 -0.7(4)
P2 C30 C35 C34 173.9(2)
C41 C36 C37 C38 0.0(4)
P2 C36 C37 C38 175.5(2)
C36 C37 C38 C39 0.2(4)
C37 C38 C39 C40 0.1(4)
C38 C39 C40 C41 -0.6(4)
C39 C40 C41 C36 0.7(4)
C37 C36 C41 C40 -0.5(4)
P2 C36 C41 C40 -175.6(2)
C47 C42 C43 C44 0.0(4)
P3 C42 C43 C44 -176.9(2)
C42 C43 C44 C45 0.3(4)
C43 C44 C45 C46 -0.8(4)
C44 C45 C46 C47 0.8(5)
C45 C46 C47 C42 -0.5(4)
C43 C42 C47 C46 0.1(4)
P3 C42 C47 C46 176.8(2)
C53 C48 C49 C50 0.4(4)
P3 C48 C49 C50 177.6(2)
C48 C49 C50 C51 -0.1(4)
C49 C50 C51 C52 -0.1(5)
C50 C51 C52 C53 0.1(4)
C51 C52 C53 C48 0.2(4)
C49 C48 C53 C52 -0.5(4)
P3 C48 C53 C52 -177.4(2)
C19 C18 P1 C24 -97.8(2)
C23 C18 P1 C24 78.4(2)
C19 C18 P1 C1 150.02(19)
C23 C18 P1 C1 -33.8(2)
C19 C18 P1 Cu1 26.0(2)
C23 C18 P1 Cu1 -157.86(19)
C29 C24 P1 C18 -47.7(3)
C25 C24 P1 C18 128.0(2)
C29 C24 P1 C1 62.7(3)
C25 C24 P1 C1 -121.6(2)
C29 C24 P1 Cu1 -172.6(2)
C25 C24 P1 Cu1 3.1(2)
P2 C1 P1 C18 -178.95(11)
P3 C1 P1 C18 -66.61(14)
P2 C1 P1 C24 75.56(14)
P3 C1 P1 C24 -172.10(12)
P2 C1 P1 Cu1 -51.51(12)
P3 C1 P1 Cu1 60.83(12)
C41 C36 P2 C30 67.2(2)
C37 C36 P2 C30 -108.1(2)
C41 C36 P2 C1 -48.3(2)
C37 C36 P2 C1 136.46(19)
C41 C36 P2 Cu2 -161.58(18)
C37 C36 P2 Cu2 23.2(2)
C31 C30 P2 C36 125.8(2)
C35 C30 P2 C36 -48.9(2)
C31 C30 P2 C1 -119.6(2)
C35 C30 P2 C1 65.7(2)
C31 C30 P2 Cu2 -1.5(2)
C35 C30 P2 Cu2 -176.16(18)
P1 C1 P2 C36 -58.48(14)
P3 C1 P2 C36 -171.70(11)
P1 C1 P2 C30 -168.33(11)
P3 C1 P2 C30 78.44(14)
P1 C1 P2 Cu2 62.65(11)
P3 C1 P2 Cu2 -50.57(11)
C49 C48 P3 C42 -105.2(2)
C53 C48 P3 C42 71.8(2)
C49 C48 P3 C1 142.05(19)
C53 C48 P3 C1 -40.9(2)
C49 C48 P3 Cu3 16.6(2)
C53 C48 P3 Cu3 -166.36(18)
C47 C42 P3 C48 -37.1(2)
C43 C42 P3 C48 139.7(2)
C47 C42 P3 C1 72.8(2)
C43 C42 P3 C1 -110.4(2)
C47 C42 P3 Cu3 -158.7(2)
C43 C42 P3 Cu3 18.1(2)
P1 C1 P3 C48 -175.66(11)
P2 C1 P3 C48 -63.35(14)
P1 C1 P3 C42 76.88(14)
P2 C1 P3 C42 -170.82(12)
P1 C1 P3 Cu3 -51.07(12)
P2 C1 P3 Cu3 61.24(12)
